data_7006090
loop_
_publ_author_name
'Stander, Elzet'
'Esterhuysen, Catharine'
'McKenzie, Jean M.'
'Cronje, Stephanie'
'Raubenheimer, Helgard G.'

_publ_section_title
;
 Reaction and subsequent transformation of anionic acetylide-carbene
 complexes using the Ph3PAu+ fragment.
;
_journal_issue 48
_journal_name_full 'Dalton transactions (Cambridge, England : 2003)'
_journal_page_first 5684
_journal_page_last 5691
_journal_paper_doi 10.1039/b708915e
_journal_year 2007
_chemical_formula_moiety 'C28 H21 Au N O5 P W, C H2 Cl2'
_chemical_formula_sum 'C29 H23 Au Cl2 N O5 P W'
_chemical_formula_weight 948.17
_chemical_name_systematic
;
?
;
_space_group_IT_number 14
_symmetry_cell_setting monoclinic
_symmetry_space_group_name_Hall '-P 2yn'
_symmetry_space_group_name_H-M 'P 1 21/n 1'
_atom_sites_solution_hydrogens geom
_atom_sites_solution_primary direct
_atom_sites_solution_secondary difmap
_audit_creation_method SHELXL-97
_cell_angle_alpha 90.00
_cell_angle_beta 116.163(2)
_cell_angle_gamma 90.00
_cell_formula_units_Z 4
_cell_length_a 16.326(3)
_cell_length_b 12.7472(19)
_cell_length_c 16.336(3)
_cell_measurement_reflns_used 6224
_cell_measurement_temperature 100(2)
_cell_measurement_theta_max 28.2
_cell_measurement_theta_min 2.4
_cell_volume 3051.4(9)
_computing_cell_refinement 'SAINT (Bruker, 2002)'
_computing_data_collection 'SMART (Bruker, 2001)'
_computing_data_reduction SAINT
_computing_molecular_graphics
;
X-Seed (Barbour, 2001; Atwood and Barbour, 2003)
;
_computing_publication_material
;
X-Seed
;
_computing_structure_refinement 'SHELXL-97 (Sheldrick, 1997)'
_computing_structure_solution 'SHELXS-97 (Sheldrick, 1997)'
_diffrn_ambient_temperature 100(2)
_diffrn_measured_fraction_theta_full 0.994
_diffrn_measured_fraction_theta_max 0.994
_diffrn_measurement_device_type 'Bruker APEX CCD area-detector'
_diffrn_measurement_method '\w scans'
_diffrn_radiation_monochromator graphite
_diffrn_radiation_source 'fine-focus sealed tube'
_diffrn_radiation_type MoK\a
_diffrn_radiation_wavelength 0.71073
_diffrn_reflns_av_R_equivalents 0.042
_diffrn_reflns_av_sigmaI/netI 0.050
_diffrn_reflns_limit_h_max 21
_diffrn_reflns_limit_h_min -21
_diffrn_reflns_limit_k_max 16
_diffrn_reflns_limit_k_min -10
_diffrn_reflns_limit_l_max 19
_diffrn_reflns_limit_l_min -21
_diffrn_reflns_number 18062
_diffrn_reflns_theta_full 27.0
_diffrn_reflns_theta_max 27.0
_diffrn_reflns_theta_min 1.5
_diffrn_standards_number 0
_exptl_absorpt_coefficient_mu 8.835
_exptl_absorpt_correction_T_max 0.538
_exptl_absorpt_correction_T_min 0.417
_exptl_absorpt_correction_type multi-scan
_exptl_absorpt_process_details 'SADABS, Blessing, Acta Cryst. A51 (1995) 33-38'
_exptl_crystal_colour orange
_exptl_crystal_density_diffrn 2.064
_exptl_crystal_density_method 'not measured'
_exptl_crystal_description blocks
_exptl_crystal_F_000 1784
_exptl_crystal_size_max 0.12
_exptl_crystal_size_mid 0.10
_exptl_crystal_size_min 0.08
_refine_diff_density_max 2.63
_refine_diff_density_min -0.74
_refine_diff_density_rms 0.192
_refine_ls_extinction_method none
_refine_ls_goodness_of_fit_ref 1.05
_refine_ls_hydrogen_treatment constr
_refine_ls_matrix_type full
_refine_ls_number_parameters 363
_refine_ls_number_reflns 6625
_refine_ls_number_restraints 0
_refine_ls_restrained_S_all 1.05
_refine_ls_R_factor_all 0.041
_refine_ls_R_factor_gt 0.035
_refine_ls_shift/su_max 0.001
_refine_ls_shift/su_mean 0.000
_refine_ls_structure_factor_coef Fsqd
_refine_ls_weighting_details 'calc w=1/[\s^2^(Fo^2^)+(0.0341P)^2^+3.9960P] where P=(Fo^2^+2Fc^2^)/3'
_refine_ls_weighting_scheme calc
_refine_ls_wR_factor_gt 0.077
_refine_ls_wR_factor_ref 0.080
_reflns_number_gt 5846
_reflns_number_total 6625
_reflns_threshold_expression I>2\s(I)
_cod_data_source_file b708915e.txt
_cod_data_source_block Complex_2b
_cod_depositor_comments
;
The following automatic conversions were performed:
'_symmetry_cell_setting' value 'Monoclinic' changed to 'monoclinic'
according to '/home/saulius/struct/CIF-dictionaries/cif_core.dic'
dictionary named 'cif_core.dic' version 2.4.1 from 2010-06-29.

Automatic conversion script
Id: cif_fix_enum 1527 2010-12-29 10:47:43Z saulius 
;
_cod_original_cell_volume 3051.2(8)
_cod_original_sg_symbol_H-M 'P 21/n'
_cod_database_code 7006090

loop_
_symmetry_equiv_pos_as_xyz
'x, y, z'
'-x+1/2, y+1/2, -z+1/2'
'-x, -y, -z'
'x-1/2, -y-1/2, z-1/2'

loop_
_atom_site_label
_atom_site_type_symbol
_atom_site_fract_x
_atom_site_fract_y
_atom_site_fract_z
_atom_site_U_iso_or_equiv
_atom_site_adp_type
_atom_site_occupancy
_atom_site_symmetry_multiplicity
_atom_site_calc_flag
_atom_site_refinement_flags
_atom_site_disorder_assembly
_atom_site_disorder_group
Au1 Au 0.266090(14) 0.943003(16) 0.138996(14) 0.01554(7) Uani 1 1 d . . .
W1 W 0.160019(14) 1.116114(17) -0.222719(14) 0.01617(7) Uani 1 1 d . . .
P1 P 0.27027(9) 0.83135(11) 0.24957(9) 0.0147(3) Uani 1 1 d . . .
O1 O 0.2201(3) 0.8811(3) -0.1585(3) 0.0253(9) Uani 1 1 d . . .
O2 O 0.0225(3) 1.1201(3) -0.1313(3) 0.0291(10) Uani 1 1 d . . .
O5 O 0.2969(3) 1.1093(4) -0.3133(3) 0.0347(11) Uani 1 1 d . . .
N1 N 0.3308(3) 1.2379(4) -0.0594(3) 0.0199(10) Uani 1 1 d . . .
O4 O 0.1006(3) 1.3490(3) -0.2950(3) 0.0341(11) Uani 1 1 d . . .
C11A C 0.3774(4) 0.7600(4) 0.3071(4) 0.0152(11) Uani 1 1 d . . .
C10 C 0.2489(4) 1.1138(4) -0.2788(4) 0.0215(12) Uani 1 1 d . . .
C7 C 0.0711(4) 1.1185(4) -0.1643(4) 0.0223(13) Uani 1 1 d . . .
C3 C 0.2628(4) 1.0416(4) 0.0423(4) 0.0185(12) Uani 1 1 d . . .
C1 C 0.2666(4) 1.1648(4) -0.0849(4) 0.0173(11) Uani 1 1 d . . .
C2 C 0.2678(4) 1.1009(4) -0.0126(4) 0.0164(11) Uani 1 1 d . . .
C9 C 0.1219(4) 1.2649(5) -0.2678(4) 0.0232(13) Uani 1 1 d . . .
C11B C 0.2529(4) 0.8990(4) 0.3384(4) 0.0164(11) Uani 1 1 d . . .
C11C C 0.1797(4) 0.7342(4) 0.2041(4) 0.0170(11) Uani 1 1 d . . .
O3 O 0.0106(3) 1.0188(4) -0.4055(3) 0.0305(10) Uani 1 1 d . . .
C12B C 0.3052(4) 0.8823(4) 0.4318(4) 0.0223(12) Uani 1 1 d . . .
H12B H 0.3530 0.8320 0.4522 0.027 Uiso 1 1 calc R . .
C13C C 0.0720(4) 0.6144(4) 0.2201(5) 0.0245(13) Uani 1 1 d . . .
H13C H 0.0468 0.5831 0.2566 0.029 Uiso 1 1 calc R . .
C16C C 0.1480(4) 0.7036(4) 0.1138(4) 0.0224(12) Uani 1 1 d . . .
H16C H 0.1741 0.7332 0.0773 0.027 Uiso 1 1 calc R . .
C6 C 0.1982(4) 0.9654(5) -0.1805(4) 0.0172(11) Uani 1 1 d . . .
C12C C 0.1417(4) 0.6909(4) 0.2572(4) 0.0195(12) Uani 1 1 d . . .
H12C H 0.1625 0.7126 0.3188 0.023 Uiso 1 1 calc R . .
C16A C 0.3841(4) 0.6749(4) 0.3637(4) 0.0209(12) Uani 1 1 d . . .
H16A H 0.3324 0.6522 0.3712 0.025 Uiso 1 1 calc R . .
C16B C 0.1837(4) 0.9740(5) 0.3099(4) 0.0218(12) Uani 1 1 d . . .
H16B H 0.1478 0.9863 0.2467 0.026 Uiso 1 1 calc R . .
C8 C 0.0637(4) 1.0560(4) -0.3387(4) 0.0202(12) Uani 1 1 d . . .
C13B C 0.2875(4) 0.9390(5) 0.4948(4) 0.0265(14) Uani 1 1 d . . .
H13B H 0.3230 0.9272 0.5583 0.032 Uiso 1 1 calc R . .
C14A C 0.5421(4) 0.6556(5) 0.3965(4) 0.0264(14) Uani 1 1 d . . .
H14A H 0.5986 0.6199 0.4274 0.032 Uiso 1 1 calc R . .
C4 C 0.3997(4) 1.2538(5) 0.0352(4) 0.0257(13) Uani 1 1 d . . .
H4A H 0.4049 1.1900 0.0706 0.039 Uiso 1 1 calc R . .
H4B H 0.3812 1.3125 0.0621 0.039 Uiso 1 1 calc R . .
H4C H 0.4588 1.2696 0.0360 0.039 Uiso 1 1 calc R . .
C14C C 0.0416(4) 0.5861(5) 0.1300(4) 0.0272(14) Uani 1 1 d . . .
H14C H -0.0057 0.5355 0.1042 0.033 Uiso 1 1 calc R . .
C12A C 0.4517(4) 0.7908(4) 0.2948(4) 0.0227(12) Uani 1 1 d . . .
H12A H 0.4466 0.8479 0.2555 0.027 Uiso 1 1 calc R . .
C14B C 0.2184(4) 1.0125(5) 0.4654(4) 0.0269(14) Uani 1 1 d . . .
H14B H 0.2063 1.0506 0.5088 0.032 Uiso 1 1 calc R . .
C15A C 0.4671(4) 0.6242(5) 0.4087(4) 0.0242(13) Uani 1 1 d . . .
H15A H 0.4726 0.5673 0.4483 0.029 Uiso 1 1 calc R . .
C5 C 0.3394(4) 1.3130(5) -0.1238(4) 0.0260(13) Uani 1 1 d . . .
H5A H 0.4011 1.3091 -0.1195 0.039 Uiso 1 1 calc R . .
H5B H 0.3279 1.3842 -0.1088 0.039 Uiso 1 1 calc R . .
H5C H 0.2948 1.2956 -0.1861 0.039 Uiso 1 1 calc R . .
C13A C 0.5351(4) 0.7383(5) 0.3400(4) 0.0276(14) Uani 1 1 d . . .
H13A H 0.5866 0.7599 0.3317 0.033 Uiso 1 1 calc R . .
C15B C 0.1671(4) 1.0311(5) 0.3741(4) 0.0263(13) Uani 1 1 d . . .
H15B H 0.1204 1.0828 0.3546 0.032 Uiso 1 1 calc R . .
C15C C 0.0786(4) 0.6300(5) 0.0763(4) 0.0301(15) Uani 1 1 d . . .
H15C H 0.0567 0.6099 0.0142 0.036 Uiso 1 1 calc R . .
Cl1 Cl 0.48564(11) 1.07587(13) -0.11046(11) 0.0329(4) Uani 1 1 d . . .
Cl2 Cl 0.60381(13) 1.25417(14) -0.02442(13) 0.0482(5) Uani 1 1 d . . .
C17 C 0.5817(4) 1.1213(4) -0.0135(4) 0.0232(13) Uani 1 1 d . . .
H17A H 0.5710 1.1122 0.0412 0.028 Uiso 1 1 calc R . .
H17B H 0.6357 1.0789 -0.0049 0.028 Uiso 1 1 calc R . .

loop_
_atom_site_aniso_label
_atom_site_aniso_U_11
_atom_site_aniso_U_22
_atom_site_aniso_U_33
_atom_site_aniso_U_23
_atom_site_aniso_U_13
_atom_site_aniso_U_12
Au1 0.02039(12) 0.01326(11) 0.01347(11) 0.00284(8) 0.00790(9) 0.00130(8)
W1 0.01711(12) 0.01794(12) 0.01269(12) 0.00241(8) 0.00587(9) 0.00079(8)
P1 0.0156(7) 0.0144(7) 0.0134(7) 0.0020(5) 0.0056(6) 0.0001(5)
O1 0.028(2) 0.019(2) 0.027(2) -0.0004(18) 0.0115(19) 0.0026(17)
O2 0.031(2) 0.030(2) 0.032(3) 0.0043(19) 0.020(2) 0.0037(19)
O5 0.034(3) 0.047(3) 0.031(3) -0.002(2) 0.021(2) -0.005(2)
N1 0.023(2) 0.017(2) 0.021(3) 0.0000(19) 0.012(2) -0.001(2)
O4 0.038(3) 0.023(2) 0.041(3) 0.010(2) 0.017(2) 0.004(2)
C11A 0.018(3) 0.014(3) 0.014(3) 0.000(2) 0.006(2) 0.003(2)
C10 0.022(3) 0.022(3) 0.016(3) -0.001(2) 0.005(2) -0.004(2)
C7 0.023(3) 0.021(3) 0.017(3) -0.001(2) 0.002(3) 0.003(2)
C3 0.021(3) 0.014(3) 0.017(3) -0.001(2) 0.005(2) 0.002(2)
C1 0.024(3) 0.011(3) 0.022(3) 0.001(2) 0.015(2) 0.005(2)
C2 0.016(3) 0.013(3) 0.017(3) -0.001(2) 0.004(2) -0.001(2)
C9 0.020(3) 0.025(3) 0.026(3) 0.002(3) 0.011(3) 0.000(2)
C11B 0.017(3) 0.017(3) 0.018(3) -0.001(2) 0.010(2) -0.003(2)
C11C 0.017(3) 0.011(3) 0.020(3) 0.002(2) 0.005(2) 0.002(2)
O3 0.027(2) 0.034(3) 0.023(2) -0.0054(19) 0.004(2) 0.003(2)
C12B 0.023(3) 0.021(3) 0.020(3) 0.003(2) 0.007(2) -0.001(2)
C13C 0.019(3) 0.016(3) 0.038(4) -0.001(3) 0.012(3) -0.006(2)
C16C 0.030(3) 0.020(3) 0.016(3) 0.001(2) 0.009(3) 0.001(2)
C6 0.018(3) 0.026(3) 0.009(3) 0.000(2) 0.008(2) -0.003(2)
C12C 0.017(3) 0.016(3) 0.020(3) -0.001(2) 0.004(2) -0.002(2)
C16A 0.021(3) 0.017(3) 0.023(3) 0.003(2) 0.009(2) -0.001(2)
C16B 0.025(3) 0.022(3) 0.017(3) 0.000(2) 0.007(2) 0.004(2)
C8 0.019(3) 0.020(3) 0.020(3) -0.002(2) 0.008(3) 0.004(2)
C13B 0.023(3) 0.034(4) 0.016(3) 0.001(3) 0.003(3) -0.002(3)
C14A 0.020(3) 0.029(3) 0.024(3) -0.001(3) 0.004(3) 0.011(3)
C4 0.032(3) 0.026(3) 0.018(3) 0.001(2) 0.009(3) -0.002(3)
C14C 0.023(3) 0.020(3) 0.031(4) -0.004(3) 0.005(3) 0.000(2)
C12A 0.027(3) 0.017(3) 0.026(3) 0.003(2) 0.014(3) 0.004(2)
C14B 0.040(4) 0.024(3) 0.025(3) -0.003(3) 0.021(3) 0.004(3)
C15A 0.027(3) 0.022(3) 0.020(3) 0.004(2) 0.008(3) 0.006(2)
C5 0.030(3) 0.019(3) 0.030(3) 0.006(3) 0.015(3) -0.003(3)
C13A 0.019(3) 0.030(3) 0.034(4) 0.000(3) 0.012(3) 0.003(3)
C15B 0.030(3) 0.019(3) 0.029(3) -0.002(3) 0.013(3) 0.005(3)
C15C 0.030(3) 0.034(4) 0.017(3) -0.009(3) 0.002(3) -0.007(3)
Cl1 0.0314(8) 0.0336(9) 0.0293(8) -0.0045(7) 0.0094(7) -0.0079(7)
Cl2 0.0523(11) 0.0318(10) 0.0482(11) 0.0062(8) 0.0111(9) -0.0185(8)
C17 0.028(3) 0.014(3) 0.024(3) -0.001(2) 0.008(3) 0.002(2)

loop_
_atom_type_symbol
_atom_type_description
_atom_type_scat_dispersion_real
_atom_type_scat_dispersion_imag
_atom_type_scat_source
C C 0.0033 0.0016 'International Tables Vol C Tables 4.2.6.8 and 6.1.1.4'
H H 0.0000 0.0000 'International Tables Vol C Tables 4.2.6.8 and 6.1.1.4'
N N 0.0061 0.0033 'International Tables Vol C Tables 4.2.6.8 and 6.1.1.4'
O O 0.0106 0.0060 'International Tables Vol C Tables 4.2.6.8 and 6.1.1.4'
P P 0.1023 0.0942 'International Tables Vol C Tables 4.2.6.8 and 6.1.1.4'
W W -0.8490 6.8722 'International Tables Vol C Tables 4.2.6.8 and 6.1.1.4'
Au Au -2.0133 8.8022 'International Tables Vol C Tables 4.2.6.8 and 6.1.1.4'
Cl Cl 0.1484 0.1585 'International Tables Vol C Tables 4.2.6.8 and 6.1.1.4'

loop_
_geom_angle_atom_site_label_1
_geom_angle_atom_site_label_2
_geom_angle_atom_site_label_3
_geom_angle
_geom_angle_site_symmetry_1
_geom_angle_site_symmetry_3
_geom_angle_publ_flag
C3 Au1 P1 179.71(18) . . ?
C8 W1 C10 89.2(2) . . ?
C8 W1 C9 91.6(2) . . ?
C10 W1 C9 90.9(2) . . ?
C8 W1 C6 87.4(2) . . ?
C10 W1 C6 88.1(2) . . ?
C9 W1 C6 178.6(2) . . ?
C8 W1 C7 91.4(2) . . ?
C10 W1 C7 179.3(2) . . ?
C9 W1 C7 89.3(2) . . ?
C6 W1 C7 91.7(2) . . ?
C8 W1 C1 173.0(2) . . ?
C10 W1 C1 93.7(2) . . ?
C9 W1 C1 94.8(2) . . ?
C6 W1 C1 86.3(2) . . ?
C7 W1 C1 85.7(2) . . ?
C11B P1 C11C 105.3(3) . . ?
C11B P1 C11A 106.1(2) . . ?
C11C P1 C11A 107.1(2) . . ?
C11B P1 Au1 112.13(18) . . ?
C11C P1 Au1 111.55(18) . . ?
C11A P1 Au1 114.02(18) . . ?
C1 N1 C4 124.0(5) . . ?
C1 N1 C5 122.9(5) . . ?
C4 N1 C5 113.1(5) . . ?
C12A C11A C16A 120.1(5) . . ?
C12A C11A P1 119.5(4) . . ?
C16A C11A P1 120.4(4) . . ?
O5 C10 W1 177.0(5) . . ?
O2 C7 W1 179.5(5) . . ?
C2 C3 Au1 175.1(5) . . ?
N1 C1 C2 114.9(5) . . ?
N1 C1 W1 131.8(4) . . ?
C2 C1 W1 113.2(4) . . ?
C3 C2 C1 174.0(6) . . ?
O4 C9 W1 178.5(5) . . ?
C16B C11B C12B 119.0(5) . . ?
C16B C11B P1 116.6(4) . . ?
C12B C11B P1 124.4(4) . . ?
C12C C11C C16C 119.7(5) . . ?
C12C C11C P1 121.6(4) . . ?
C16C C11C P1 118.7(4) . . ?
C13B C12B C11B 120.2(5) . . ?
C13B C12B H12B 119.9 . . ?
C11B C12B H12B 119.9 . . ?
C14C C13C C12C 118.8(6) . . ?
C14C C13C H13C 120.6 . . ?
C12C C13C H13C 120.6 . . ?
C11C C16C C15C 120.6(6) . . ?
C11C C16C H16C 119.7 . . ?
C15C C16C H16C 119.7 . . ?
O1 C6 W1 178.5(5) . . ?
C11C C12C C13C 120.2(6) . . ?
C11C C12C H12C 119.9 . . ?
C13C C12C H12C 119.9 . . ?
C15A C16A C11A 119.1(5) . . ?
C15A C16A H16A 120.5 . . ?
C11A C16A H16A 120.5 . . ?
C11B C16B C15B 120.2(5) . . ?
C11B C16B H16B 119.9 . . ?
C15B C16B H16B 119.9 . . ?
O3 C8 W1 177.5(5) . . ?
C14B C13B C12B 120.0(6) . . ?
C14B C13B H13B 120.0 . . ?
C12B C13B H13B 120.0 . . ?
C13A C14A C15A 120.2(5) . . ?
C13A C14A H14A 119.9 . . ?
C15A C14A H14A 119.9 . . ?
N1 C4 H4A 109.5 . . ?
N1 C4 H4B 109.5 . . ?
H4A C4 H4B 109.5 . . ?
N1 C4 H4C 109.5 . . ?
H4A C4 H4C 109.5 . . ?
H4B C4 H4C 109.5 . . ?
C13C C14C C15C 121.3(6) . . ?
C13C C14C H14C 119.4 . . ?
C15C C14C H14C 119.4 . . ?
C11A C12A C13A 120.3(5) . . ?
C11A C12A H12A 119.9 . . ?
C13A C12A H12A 119.9 . . ?
C15B C14B C13B 120.7(6) . . ?
C15B C14B H14B 119.6 . . ?
C13B C14B H14B 119.6 . . ?
C14A C15A C16A 120.7(6) . . ?
C14A C15A H15A 119.7 . . ?
C16A C15A H15A 119.7 . . ?
N1 C5 H5A 109.5 . . ?
N1 C5 H5B 109.5 . . ?
H5A C5 H5B 109.5 . . ?
N1 C5 H5C 109.5 . . ?
H5A C5 H5C 109.5 . . ?
H5B C5 H5C 109.5 . . ?
C14A C13A C12A 119.7(6) . . ?
C14A C13A H13A 120.2 . . ?
C12A C13A H13A 120.2 . . ?
C14B C15B C16B 119.8(6) . . ?
C14B C15B H15B 120.1 . . ?
C16B C15B H15B 120.1 . . ?
C14C C15C C16C 119.5(6) . . ?
C14C C15C H15C 120.2 . . ?
C16C C15C H15C 120.2 . . ?
Cl2 C17 Cl1 111.5(3) . . ?
Cl2 C17 H17A 109.3 . . ?
Cl1 C17 H17A 109.3 . . ?
Cl2 C17 H17B 109.3 . . ?
Cl1 C17 H17B 109.3 . . ?
H17A C17 H17B 108.0 . . ?

loop_
_geom_bond_atom_site_label_1
_geom_bond_atom_site_label_2
_geom_bond_distance
_geom_bond_site_symmetry_2
_geom_bond_publ_flag
Au1 C3 2.000(6) . ?
Au1 P1 2.2770(14) . ?
W1 C8 2.006(6) . ?
W1 C10 2.030(6) . ?
W1 C9 2.030(6) . ?
W1 C6 2.044(6) . ?
W1 C7 2.060(6) . ?
W1 C1 2.242(6) . ?
P1 C11B 1.815(6) . ?
P1 C11C 1.818(5) . ?
P1 C11A 1.822(5) . ?
O1 C6 1.140(7) . ?
O2 C7 1.139(7) . ?
O5 C10 1.150(7) . ?
N1 C1 1.325(7) . ?
N1 C4 1.470(7) . ?
N1 C5 1.474(7) . ?
O4 C9 1.154(7) . ?
C11A C12A 1.372(8) . ?
C11A C16A 1.399(8) . ?
C3 C2 1.203(8) . ?
C1 C2 1.429(8) . ?
C11B C16B 1.393(8) . ?
C11B C12B 1.398(8) . ?
C11C C12C 1.384(8) . ?
C11C C16C 1.387(8) . ?
O3 C8 1.154(7) . ?
C12B C13B 1.388(9) . ?
C12B H12B 0.9500 . ?
C13C C14C 1.378(9) . ?
C13C C12C 1.416(7) . ?
C13C H13C 0.9500 . ?
C16C C15C 1.388(8) . ?
C16C H16C 0.9500 . ?
C12C H12C 0.9500 . ?
C16A C15A 1.384(8) . ?
C16A H16A 0.9500 . ?
C16B C15B 1.398(8) . ?
C16B H16B 0.9500 . ?
C13B C14B 1.379(8) . ?
C13B H13B 0.9500 . ?
C14A C13A 1.372(9) . ?
C14A C15A 1.383(9) . ?
C14A H14A 0.9500 . ?
C4 H4A 0.9800 . ?
C4 H4B 0.9800 . ?
C4 H4C 0.9800 . ?
C14C C15C 1.384(9) . ?
C14C H14C 0.9500 . ?
C12A C13A 1.400(8) . ?
C12A H12A 0.9500 . ?
C14B C15B 1.371(9) . ?
C14B H14B 0.9500 . ?
C15A H15A 0.9500 . ?
C5 H5A 0.9800 . ?
C5 H5B 0.9800 . ?
C5 H5C 0.9800 . ?
C13A H13A 0.9500 . ?
C15B H15B 0.9500 . ?
C15C H15C 0.9500 . ?
Cl1 C17 1.764(6) . ?
Cl2 C17 1.757(6) . ?
C17 H17A 0.9900 . ?
C17 H17B 0.9900 . ?
